data_2218400
loop_
_publ_author_name
'Yambo, Courtney L.'
'Williams, Patrick S.'
'Au, David J.'
'Jones, Daniel S.'
'Etzkorn, Markus'

_publ_section_title
;
 <i>cis</i>-9,10-Bis(bromomethyl)-1,4,5,8-tetraoxadecalin
;
_journal_coeditor_code FJ2094
_journal_issue 6
_journal_name_full 'Acta Crystallographica Section E'
_journal_page_first o1172
_journal_paper_doi 10.1107/S1600536808015377
_journal_volume 64
_journal_year 2008
_chemical_formula_iupac 'C8 H12 Br2 O4'
_chemical_formula_moiety 'C8 H12 Br2 O4'
_chemical_formula_sum 'C8 H12 Br2 O4'
_chemical_formula_weight 332
_chemical_name_systematic
;
<i>cis</i>-9,10-Bis(bromomethyl)-1,4,5,8-tetraoxadecalin
;
_space_group_IT_number 60
_symmetry_cell_setting orthorhombic
_symmetry_space_group_name_Hall '-P 2a 2n'
_symmetry_space_group_name_H-M 'P n c a'
_audit_creation_method 'WinGX routine CIF_UPDATE'
_cell_angle_alpha 90
_cell_angle_beta 90
_cell_angle_gamma 90
_cell_formula_units_Z 4
_cell_length_a 8.5314(14)
_cell_length_b 9.5295(7)
_cell_length_c 13.1348(13)
_cell_measurement_reflns_used 23
_cell_measurement_temperature 295(2)
_cell_measurement_theta_max 23.54
_cell_measurement_theta_min 9.70
_cell_volume 1067.9(2)
_computing_cell_refinement 'CAD-4 EXPRESS (Enraf--Nonius, 1994)'
_computing_data_collection 'CAD-4 EXPRESS (Enraf--Nonius, 1994)'
_computing_data_reduction 'XCAD4 (Harms & Wocadlo, 1995)'
_computing_molecular_graphics 'ORTEP-3 for Windows (Farrugia, 1997)'
_computing_publication_material 'WinGX (Farrugia, 1999)'
_computing_structure_refinement 'SHELXL97 (Sheldrick, 2008)'
_computing_structure_solution 'DIRDIF (Beurskens <i>et al.</i>, 1999)'
_diffrn_measured_fraction_theta_full 0.999
_diffrn_measured_fraction_theta_max 0.999
_diffrn_measurement_device '\k-geometry diffractometer'
_diffrn_measurement_device_type 'Enra--Nonius CAD4'
_diffrn_measurement_method 'Non-profiled \w/2\q'
_diffrn_radiation_monochromator graphite
_diffrn_radiation_source 'normal-focus sealed tube'
_diffrn_radiation_type CuK\a
_diffrn_radiation_wavelength 1.54184
_diffrn_reflns_av_R_equivalents 0.0628
_diffrn_reflns_limit_h_max 10
_diffrn_reflns_limit_h_min -10
_diffrn_reflns_limit_k_max 0
_diffrn_reflns_limit_k_min -11
_diffrn_reflns_limit_l_max 15
_diffrn_reflns_limit_l_min -15
_diffrn_reflns_number 4584
_diffrn_reflns_theta_full 67.63
_diffrn_reflns_theta_max 67.63
_diffrn_reflns_theta_min 5.74
_diffrn_standards_decay_% 3
_diffrn_standards_interval_count 67
_diffrn_standards_interval_time 60
_diffrn_standards_number 3
_exptl_absorpt_coefficient_mu 9.568
_exptl_absorpt_correction_T_max 0.4859
_exptl_absorpt_correction_T_min 0.0389
_exptl_absorpt_correction_type multi-scan
_exptl_absorpt_process_details '(Blessing, 1995)'
_exptl_crystal_colour colorless
_exptl_crystal_density_diffrn 2.065
_exptl_crystal_density_method 'not measured'
_exptl_crystal_description irregular
_exptl_crystal_F_000 648
_exptl_crystal_size_max 0.5
_exptl_crystal_size_mid 0.3
_exptl_crystal_size_min 0.15
_refine_diff_density_max 0.453
_refine_diff_density_min -0.429
_refine_ls_extinction_coef 0.0045(3)
_refine_ls_extinction_expression Fc^*^=kFc[1+0.001xFc^2^\l^3^/sin(2\q)]^-1/4^
_refine_ls_extinction_method 'SHELXL97 (Sheldrick, 2008)'
_refine_ls_goodness_of_fit_ref 1.102
_refine_ls_hydrogen_treatment constr
_refine_ls_matrix_type full
_refine_ls_number_parameters 65
_refine_ls_number_reflns 968
_refine_ls_number_restraints 0
_refine_ls_restrained_S_all 1.102
_refine_ls_R_factor_gt 0.0362
_refine_ls_shift/su_max 0
_refine_ls_structure_factor_coef Fsqd
_refine_ls_weighting_details 'calc w=1/[\s^2^(Fo^2^)+(0.0428P)^2^+0.7055P] where P=(Fo^2^+2Fc^2^)/3'
_refine_ls_weighting_scheme calc
_refine_ls_wR_factor_ref 0.1012
_reflns_number_gt 915
_reflns_number_total 968
_reflns_threshold_expression I>2\s(I)
_cod_data_source_file fj2094.cif
_cod_data_source_block I
_cod_database_code 2218400
_cod_database_fobs_code 2218400

loop_
_symmetry_equiv_pos_as_xyz
'x, y, z'
'-x+1/2, y+1/2, z+1/2'
'x, -y+1/2, z+1/2'
'-x+1/2, -y, z'
'-x, -y, -z'
'x-1/2, -y-1/2, -z-1/2'
'-x, y-1/2, -z-1/2'
'x-1/2, y, -z'

loop_
_atom_site_type_symbol
_atom_site_label
_atom_site_fract_x
_atom_site_fract_y
_atom_site_fract_z
_atom_site_U_iso_or_equiv
_atom_site_adp_type
_atom_site_calc_flag
_atom_site_refinement_flags
_atom_site_occupancy
Br Br 0.12607(5) 0.16873(4) 0.02778(4) 0.0766(3) Uani d . 1
O O2 0.0390(2) 0.4700(2) 0.13501(17) 0.0603(6) Uani d . 1
O O1 0.2328(3) 0.3492(2) 0.21071(17) 0.0605(6) Uani d . 1
C C4 0.2152(4) 0.3552(3) 0.0252(2) 0.0588(8) Uani d . 1
H H4A 0.3256 0.3483 0.0083 0.071 Uiso calc R 1
H H4B 0.1644 0.4092 -0.028 0.071 Uiso calc R 1
C C3 0.0090(4) 0.5542(4) 0.2241(3) 0.0672(9) Uani d . 1
H H3A 0.0354 0.5012 0.2848 0.081 Uiso calc R 1
H H3B -0.1015 0.5779 0.2273 0.081 Uiso calc R 1
C C1 0.1982(3) 0.4327(3) 0.1255(2) 0.0545(7) Uani d . 1
C C2 0.3958(4) 0.3150(4) 0.2203(3) 0.0680(10) Uani d . 1
H H2A 0.4284 0.2583 0.1628 0.082 Uiso calc R 1
H H2B 0.4125 0.2609 0.2819 0.082 Uiso calc R 1

loop_
_atom_site_aniso_label
_atom_site_aniso_U_11
_atom_site_aniso_U_22
_atom_site_aniso_U_33
_atom_site_aniso_U_12
_atom_site_aniso_U_13
_atom_site_aniso_U_23
Br 0.0951(5) 0.0623(4) 0.0725(4) -0.00632(17) -0.00192(18) -0.00707(17)
O2 0.0530(11) 0.0674(14) 0.0606(12) 0.0026(10) 0.0035(10) -0.0047(11)
O1 0.0656(13) 0.0620(13) 0.0539(12) 0.0008(10) -0.0008(11) 0.0060(10)
C4 0.0597(18) 0.0570(18) 0.060(2) 0.0007(14) 0.0019(14) -0.0019(14)
C3 0.0648(19) 0.073(2) 0.064(2) 0.0056(16) 0.0107(17) -0.0070(17)
C1 0.0510(15) 0.0600(19) 0.0525(17) 0.0049(13) 0.0015(13) -0.0006(13)
C2 0.072(2) 0.069(2) 0.063(2) 0.0096(16) -0.0108(17) 0.0074(17)

loop_
_atom_type_symbol
_atom_type_description
_atom_type_scat_dispersion_real
_atom_type_scat_dispersion_imag
_atom_type_scat_source
C C 0.0181 0.0091 'International Tables Vol C Tables 4.2.6.8 and 6.1.1.4'
H H 0 0 'International Tables Vol C Tables 4.2.6.8 and 6.1.1.4'
Br Br -0.6763 1.2805 'International Tables Vol C Tables 4.2.6.8 and 6.1.1.4'
O O 0.0492 0.0322 'International Tables Vol C Tables 4.2.6.8 and 6.1.1.4'

loop_
_geom_angle_atom_site_label_1
_geom_angle_atom_site_label_2
_geom_angle_atom_site_label_3
_geom_angle_site_symmetry_1
_geom_angle_site_symmetry_3
_geom_angle
C1 O2 C3 . . 112.5(2)
C1 O1 C2 . . 113.7(3)
C1 C4 Br . . 113.2(2)
C1 C4 H4A . . 108.9
Br C4 H4A . . 108.9
C1 C4 H4B . . 108.9
Br C4 H4B . . 108.9
H4A C4 H4B . . 107.7
O2 C3 C2 . 4_565 110.0(3)
O2 C3 H3A . . 109.7
C2 C3 H3A 4_565 . 109.7
O2 C3 H3B . . 109.7
C2 C3 H3B 4_565 . 109.7
H3A C3 H3B . . 108.2
O1 C1 O2 . . 105.9(2)
O1 C1 C4 . . 113.3(3)
O2 C1 C4 . . 107.0(3)
O1 C1 C1 . 4_565 110.3(2)
O2 C1 C1 . 4_565 109.8(3)
C4 C1 C1 . 4_565 110.3(2)
O1 C2 C3 . 4_565 110.0(3)
O1 C2 H2A . . 109.7
C3 C2 H2A 4_565 . 109.7
O1 C2 H2B . . 109.7
C3 C2 H2B 4_565 . 109.7
H2A C2 H2B . . 108.2

loop_
_geom_bond_atom_site_label_1
_geom_bond_atom_site_label_2
_geom_bond_site_symmetry_2
_geom_bond_distance
Br C4 . 1.933(3)
O2 C1 . 1.409(4)
O2 C3 . 1.442(4)
O1 C1 . 1.404(4)
O1 C2 . 1.434(4)
C4 C1 . 1.518(4)
C4 H4A . 0.97
C4 H4B . 0.97
C3 C2 4_565 1.489(5)
C3 H3A . 0.97
C3 H3B . 0.97
C1 C1 4_565 1.558(6)
C2 H2A . 0.97
C2 H2B . 0.97
